data_7151390
loop_
_publ_author_name
'Yoshitake, Yasuyuki'
'Misaka, Junichi'
'Abe, Masaki'
'Yamasaki, Masatoshi'
'Eto, Masashi'
'Harano, Kazunobu'

_publ_section_title
;
 Carboxylic acid clathrate hosts of Diels--Alder adducts of phencyclone
 and 2-alkenoic acids. Role of bidentate C--H&#x22EF;O hydrogen bonds
 between the phenanthrene and carbonyl groups in host--host
 networksElectronic supplementary information (ESI) available:
 structures and packing diagrams. See
 http://www.rsc.org/suppdata/ob/b2/b212129h/
;
_journal_issue 7
_journal_name_full 'Organic &amp;  Biomolecular Chemistry'
_journal_page_first 1240
_journal_paper_doi 10.1039/b212129h
_journal_volume 1
_journal_year 2003
_chemical_formula_sum 'C34 H31 N O3'
_chemical_formula_weight 501.62
_space_group_IT_number 2
_symmetry_cell_setting triclinic
_symmetry_Int_Tables_number 2
_symmetry_space_group_name_Hall '-P 1'
_symmetry_space_group_name_H-M 'P -1'
_audit_creation_date 'Mon Jun 24 10:45:24 2002'
_audit_creation_method 'by teXsan'
_cell_angle_alpha 98.94(3)
_cell_angle_beta 104.64(4)
_cell_angle_gamma 63.49(2)
_cell_formula_units_Z 2
_cell_length_a 11.882(5)
_cell_length_b 12.857(3)
_cell_length_c 10.411(5)
_cell_measurement_reflns_used 25
_cell_measurement_temperature 293.2
_cell_measurement_theta_max 17.5
_cell_measurement_theta_min 15.9
_cell_volume 1375.4(10)
_computing_cell_refinement WinAFC
_computing_data_collection WinAFC
_computing_data_reduction 'teXsan Ver. 1.11'
_computing_publication_material 'teXsan Ver. 1.11'
_computing_structure_refinement 'teXsan Ver. 1.10'
_computing_structure_solution SIR92
_diffrn_measured_fraction_theta_full 1.2072
_diffrn_measured_fraction_theta_max 1.2072
_diffrn_measurement_device_type 'Rigaku AFC7R'
_diffrn_measurement_method \w-2\q
_diffrn_radiation_type 'Mo K\a'
_diffrn_radiation_wavelength 0.7107
_diffrn_reflns_av_R_equivalents 0.040
_diffrn_reflns_limit_h_max 15
_diffrn_reflns_limit_h_min -14
_diffrn_reflns_limit_k_max 16
_diffrn_reflns_limit_k_min -16
_diffrn_reflns_limit_l_max 7
_diffrn_reflns_limit_l_min -13
_diffrn_reflns_number 7636
_diffrn_reflns_theta_full 27.50
_diffrn_reflns_theta_max 27.50
_diffrn_standards_decay_% 0.52
_diffrn_standards_interval_count 150
_diffrn_standards_number 3
_exptl_absorpt_coefficient_mu 0.077
_exptl_absorpt_correction_type none
_exptl_crystal_colour colorless
_exptl_crystal_density_diffrn 1.211
_exptl_crystal_density_method 'not measured'
_exptl_crystal_description plate
_exptl_crystal_size_max 0.600
_exptl_crystal_size_mid 0.400
_exptl_crystal_size_min 0.100
_refine_diff_density_max 0.34
_refine_diff_density_min -0.19
_refine_ls_extinction_method none
_refine_ls_goodness_of_fit_ref 1.152
_refine_ls_number_parameters 422
_refine_ls_number_reflns 6902
_refine_ls_R_factor_gt 0.0532
_refine_ls_shift/su_max 0.0725
_refine_ls_structure_factor_coef F
_refine_ls_weighting_details 'w = 1/[\s^2^(Fo) + 0.00360|Fo|^2^]'
_refine_ls_weighting_scheme calc
_refine_ls_wR_factor_ref 0.0914
_reflns_number_gt 5485
_reflns_number_total 7632
_reflns_threshold_expression F^2^>2.0\s(F^2^)
_cod_data_source_file b212129h.txt
_cod_data_source_block mt_tcacrylamindeEtOH
_cod_original_cell_volume 1375.4(9)
_cod_original_sg_symbol_H-M 'P -1         '
_cod_original_formula_sum 'C34 H31 N O3 '
_cod_database_code 7151390

loop_
_symmetry_equiv_pos_as_xyz
x,y,z
-x,-y,-z

loop_
_atom_site_label
_atom_site_type_symbol
_atom_site_fract_x
_atom_site_fract_y
_atom_site_fract_z
_atom_site_U_iso_or_equiv
_atom_site_adp_type
_atom_site_occupancy
_atom_site_calc_flag
_atom_site_refinement_flags
_atom_site_disorder_assembly
_atom_site_disorder_group
O(1) O 1.0300(1) -0.06545(9) 0.2620(1) 0.0492(3) Uani 1.00 d . . .
O(2) O 0.6720(1) 0.3558(1) 0.3863(1) 0.0630(4) Uani 1.00 d . . .
O(3) O 0.4010(2) 0.4644(2) 0.3229(2) 0.0895(6) Uani 1.00 d . . .
N(1) N 0.7420(2) 0.2912(2) 0.5934(2) 0.0663(5) Uani 1.00 d . . .
C(1) C 0.9185(1) 0.1444(1) 0.3296(1) 0.0391(4) Uani 1.00 d . . .
C(2) C 0.8196(2) 0.1549(1) 0.4125(2) 0.0437(4) Uani 1.00 d . . .
C(3) C 0.7316(2) 0.1042(1) 0.3167(2) 0.0465(5) Uani 1.00 d . . .
C(4) C 0.7934(1) 0.0550(1) 0.1928(2) 0.0391(4) Uani 1.00 d . . .
C(5) C 0.7735(1) 0.1620(1) 0.1254(1) 0.0380(4) Uani 1.00 d . . .
C(6) C 0.8460(1) 0.2129(1) 0.2034(1) 0.0384(4) Uani 1.00 d . . .
C(7) C 0.9345(1) 0.0236(1) 0.2611(1) 0.0383(4) Uani 1.00 d . . .
C(8) C 0.6706(1) 0.2109(1) 0.0066(2) 0.0394(4) Uani 1.00 d . . .
C(9) C 0.6742(2) 0.1563(2) -0.1189(2) 0.0532(5) Uani 1.00 d . . .
C(10) C 0.5789(2) 0.2083(2) -0.2273(2) 0.0652(6) Uani 1.00 d . . .
C(11) C 0.4779(2) 0.3150(2) -0.2115(2) 0.0673(6) Uani 1.00 d . . .
C(12) C 0.4732(2) 0.3687(2) -0.0883(2) 0.0618(6) Uani 1.00 d . . .
C(13) C 0.5681(2) 0.3184(1) 0.0213(2) 0.0488(5) Uani 1.00 d . . .
C(14) C 0.8577(1) 0.3171(1) 0.1759(2) 0.0435(4) Uani 1.00 d . . .
C(15) C 0.8773(2) 0.3948(1) 0.2785(2) 0.0555(5) Uani 1.00 d . . .
C(16) C 0.8914(2) 0.4906(2) 0.2515(3) 0.0719(7) Uani 1.00 d . . .
C(17) C 0.8850(2) 0.5102(2) 0.1237(3) 0.0813(8) Uani 1.00 d . . .
C(18) C 0.8643(2) 0.4355(2) 0.0219(3) 0.0771(8) Uani 1.00 d . . .
C(19) C 0.8518(2) 0.3384(2) 0.0477(2) 0.0561(5) Uani 1.00 d . . .
C(20) C 1.0420(1) 0.1507(1) 0.4034(2) 0.0436(4) Uani 1.00 d . . .
C(21) C 1.0608(2) 0.1920(2) 0.5352(2) 0.0532(5) Uani 1.00 d . . .
C(22) C 1.1756(2) 0.1977(2) 0.5969(2) 0.0678(6) Uani 1.00 d . . .
C(23) C 1.2731(2) 0.1610(2) 0.5307(3) 0.0764(7) Uani 1.00 d . . .
C(24) C 1.2567(2) 0.1201(2) 0.3994(3) 0.0744(7) Uani 1.00 d . . .
C(25) C 1.1416(2) 0.1156(2) 0.3368(2) 0.0572(5) Uani 1.00 d . . .
C(26) C 0.7620(1) -0.0389(1) 0.1092(2) 0.0421(4) Uani 1.00 d . . .
C(27) C 0.8405(2) -0.1154(2) 0.0257(2) 0.0529(5) Uani 1.00 d . . .
C(28) C 0.8120(2) -0.2028(2) -0.0494(2) 0.0614(6) Uani 1.00 d . . .
C(29) C 0.7048(2) -0.2157(2) -0.0405(2) 0.0615(6) Uani 1.00 d . . .
C(30) C 0.6266(2) -0.1412(2) 0.0407(2) 0.0611(6) Uani 1.00 d . . .
C(31) C 0.6534(2) -0.0525(2) 0.1155(2) 0.0513(5) Uani 1.00 d . . .
C(32) C 0.7391(2) 0.2767(1) 0.4631(2) 0.0482(5) Uani 1.00 d . . .
C(33) C 0.3744(3) 0.3938(2) 0.3917(3) 0.0959(9) Uani 1.00 d . . .
C(34) C 0.2346(3) 0.4317(3) 0.3695(3) 0.105(1) Uani 1.00 d . . .
H(1) H 0.867(1) 0.109(1) 0.493(2) 0.042(4) Uiso 1.00 calc . . .
H(2) H 0.728(2) 0.042(2) 0.365(2) 0.056(5) Uiso 1.00 calc . . .
H(3) H 0.636(2) 0.171(2) 0.283(2) 0.061(5) Uiso 1.00 calc . . .
H(4) H 0.750(2) 0.086(2) -0.129(2) 0.065(6) Uiso 1.00 calc . . .
H(5) H 0.578(2) 0.171(2) -0.310(2) 0.072(6) Uiso 1.00 calc . . .
H(6) H 0.416(2) 0.345(2) -0.288(2) 0.081(7) Uiso 1.00 calc . . .
H(7) H 0.3938 0.4452 -0.0952 0.0884 Uiso 1.00 calc . . .
H(8) H 0.5821 0.3532 0.1199 0.0884 Uiso 1.00 calc . . .
H(9) H 0.885(2) 0.380(2) 0.370(2) 0.067(6) Uiso 1.00 calc . . .
H(10) H 0.901(2) 0.546(2) 0.327(2) 0.101(8) Uiso 1.00 calc . . .
H(11) H 0.888(2) 0.585(2) 0.109(2) 0.099(7) Uiso 1.00 calc . . .
H(12) H 0.8592 0.4497 -0.0666 0.0932 Uiso 1.00 calc . . .
H(13) H 0.838(2) 0.288(2) -0.028(2) 0.052(5) Uiso 1.00 calc . . .
H(14) H 0.992(2) 0.225(2) 0.585(2) 0.066(6) Uiso 1.00 calc . . .
H(15) H 1.1865 0.2274 0.6861 0.0830 Uiso 1.00 calc . . .
H(16) H 1.3525 0.1634 0.5743 0.0930 Uiso 1.00 calc . . .
H(17) H 1.327(2) 0.090(2) 0.343(2) 0.088(7) Uiso 1.00 calc . . .
H(18) H 1.125(2) 0.093(2) 0.237(2) 0.057(5) Uiso 1.00 calc . . .
H(19) H 0.918(2) -0.107(2) 0.024(2) 0.077(6) Uiso 1.00 calc . . .
H(20) H 0.866(2) -0.250(2) -0.106(2) 0.074(6) Uiso 1.00 calc . . .
H(21) H 0.685(2) -0.275(2) -0.096(2) 0.063(5) Uiso 1.00 calc . . .
H(22) H 0.546(2) -0.147(2) 0.046(2) 0.076(6) Uiso 1.00 calc . . .
H(23) H 0.5977 -0.0009 0.1713 0.0628 Uiso 1.00 calc . . .
H(24) H 0.794(2) 0.223(2) 0.647(2) 0.085(7) Uiso 1.00 calc . . .
H(25) H 0.695(2) 0.362(2) 0.621(2) 0.095(8) Uiso 1.00 calc . . .
H(26) H 0.488(3) 0.438(3) 0.337(3) 0.1267 Uiso 1.00 calc . . .
H(27) H 0.4082 0.3994 0.4836 0.1181 Uiso 1.00 calc . . .
H(28) H 0.4122 0.3154 0.3587 0.1181 Uiso 1.00 calc . . .
H(29) H 0.2174 0.3879 0.4209 0.1267 Uiso 1.00 calc . . .
H(30) H 0.2007 0.4224 0.2786 0.1267 Uiso 1.00 calc . . .
H(31) H 0.1952 0.5125 0.3975 0.1267 Uiso 1.00 calc . . .

loop_
_atom_site_aniso_label
_atom_site_aniso_U_11
_atom_site_aniso_U_22
_atom_site_aniso_U_33
_atom_site_aniso_U_12
_atom_site_aniso_U_13
_atom_site_aniso_U_23
O(1) 0.0445(6) 0.0392(6) 0.0566(7) -0.0116(5) 0.0063(5) 0.0068(5)
O(2) 0.0619(8) 0.0481(7) 0.0675(8) -0.0078(6) 0.0160(6) 0.0139(6)
O(3) 0.076(1) 0.083(1) 0.092(1) -0.0070(9) 0.0324(10) 0.0120(9)
N(1) 0.076(1) 0.0539(10) 0.057(1) -0.0111(9) 0.0259(9) 0.0017(8)
C(1) 0.0395(8) 0.0345(7) 0.0424(8) -0.0142(6) 0.0061(6) 0.0068(6)
C(2) 0.0479(9) 0.0366(8) 0.0455(9) -0.0136(7) 0.0116(7) 0.0087(7)
C(3) 0.0499(9) 0.0430(8) 0.0536(10) -0.0213(8) 0.0157(8) 0.0071(7)
C(4) 0.0392(7) 0.0353(7) 0.0460(8) -0.0169(6) 0.0079(6) 0.0077(6)
C(5) 0.0366(7) 0.0362(7) 0.0418(8) -0.0138(6) 0.0074(6) 0.0090(6)
C(6) 0.0384(7) 0.0342(7) 0.0437(8) -0.0140(6) 0.0078(6) 0.0089(6)
C(7) 0.0411(8) 0.0370(7) 0.0386(8) -0.0164(6) 0.0064(6) 0.0094(6)
C(8) 0.0363(7) 0.0412(8) 0.0445(8) -0.0179(6) 0.0061(6) 0.0107(7)
C(9) 0.0514(10) 0.055(1) 0.051(1) -0.0201(8) 0.0104(8) 0.0053(8)
C(10) 0.071(1) 0.082(1) 0.044(1) -0.037(1) 0.0017(9) 0.008(1)
C(11) 0.058(1) 0.077(1) 0.065(1) -0.032(1) -0.015(1) 0.031(1)
C(12) 0.0427(9) 0.051(1) 0.082(1) -0.0153(8) -0.0066(9) 0.0204(10)
C(13) 0.0428(8) 0.0429(8) 0.059(1) -0.0180(7) 0.0034(7) 0.0078(8)
C(14) 0.0325(7) 0.0411(8) 0.0584(10) -0.0149(6) 0.0046(7) 0.0151(7)
C(15) 0.0523(10) 0.0411(9) 0.074(1) -0.0223(8) 0.0032(9) 0.0111(9)
C(16) 0.062(1) 0.044(1) 0.113(2) -0.0278(9) 0.001(1) 0.017(1)
C(17) 0.062(1) 0.062(1) 0.134(2) -0.032(1) 0.005(1) 0.044(1)
C(18) 0.067(1) 0.085(2) 0.095(2) -0.036(1) 0.010(1) 0.046(1)
C(19) 0.0495(10) 0.063(1) 0.065(1) -0.0273(9) 0.0085(8) 0.0224(10)
C(20) 0.0456(8) 0.0363(8) 0.0469(9) -0.0178(7) 0.0003(7) 0.0090(7)
C(21) 0.065(1) 0.0445(9) 0.0492(10) -0.0267(9) -0.0010(9) 0.0083(8)
C(22) 0.086(1) 0.051(1) 0.063(1) -0.040(1) -0.018(1) 0.0126(9)
C(23) 0.065(1) 0.074(1) 0.094(2) -0.045(1) -0.018(1) 0.019(1)
C(24) 0.054(1) 0.077(1) 0.100(2) -0.039(1) 0.005(1) 0.005(1)
C(25) 0.0478(10) 0.058(1) 0.067(1) -0.0254(8) 0.0069(9) 0.0017(9)
C(26) 0.0430(8) 0.0386(8) 0.0478(9) -0.0207(7) 0.0026(7) 0.0099(7)
C(27) 0.0505(10) 0.0478(9) 0.067(1) -0.0262(8) 0.0127(9) 0.0002(8)
C(28) 0.063(1) 0.052(1) 0.071(1) -0.0289(9) 0.0118(10) -0.0091(9)
C(29) 0.063(1) 0.0470(10) 0.075(1) -0.0318(9) -0.004(1) 0.0064(9)
C(30) 0.056(1) 0.065(1) 0.074(1) -0.0390(10) -0.0026(10) 0.017(1)
C(31) 0.0434(9) 0.0528(10) 0.061(1) -0.0232(8) 0.0062(8) 0.0105(8)
C(32) 0.0461(9) 0.0447(9) 0.0539(10) -0.0162(7) 0.0130(7) 0.0066(7)
C(33) 0.102(2) 0.081(2) 0.099(2) -0.036(2) 0.007(2) 0.018(1)
C(34) 0.108(2) 0.090(2) 0.130(2) -0.049(2) 0.032(2) -0.004(2)

loop_
_atom_type_symbol
_atom_type_description
_atom_type_scat_dispersion_real
_atom_type_scat_dispersion_imag
_atom_type_scat_source
C C 0.003 0.002
;International Tables for Crystallography
(1992, Vol. C, Tables 4.2.6.8 and 6.1.1.1)
;
H H 0.000 0.000
;International Tables for Crystallography
(1992, Vol. C, Table 6.1.1.2)
;
N N 0.006 0.003
;International Tables for Crystallography
(1992, Vol. C, Tables 4.2.6.8 and 6.1.1.1)
;
O O 0.011 0.006
;International Tables for Crystallography
(1992, Vol. C, Tables 4.2.6.8 and 6.1.1.1)
;

loop_
_geom_angle_atom_site_label_1
_geom_angle_atom_site_label_2
_geom_angle_atom_site_label_3
_geom_angle
_geom_angle_site_symmetry_1
_geom_angle_site_symmetry_2
_geom_angle_site_symmetry_3
_geom_angle_publ_flag
C(2) C(1) C(6) 109.6(1) . . . yes
C(2) C(1) C(7) 95.9(1) . . . yes
C(2) C(1) C(20) 118.3(1) . . . yes
C(6) C(1) C(7) 95.6(1) . . . yes
C(6) C(1) C(20) 118.2(1) . . . yes
C(7) C(1) C(20) 114.9(1) . . . yes
C(1) C(2) C(3) 104.2(1) . . . yes
C(1) C(2) C(32) 116.2(1) . . . yes
C(3) C(2) C(32) 110.0(1) . . . yes
C(2) C(3) C(4) 105.2(1) . . . yes
C(3) C(4) C(5) 105.5(1) . . . yes
C(3) C(4) C(7) 98.8(1) . . . yes
C(3) C(4) C(26) 116.3(1) . . . yes
C(5) C(4) C(7) 95.7(1) . . . yes
C(5) C(4) C(26) 119.1(1) . . . yes
C(7) C(4) C(26) 117.8(1) . . . yes
C(4) C(5) C(6) 109.3(1) . . . yes
C(4) C(5) C(8) 123.1(1) . . . yes
C(6) C(5) C(8) 126.6(1) . . . yes
C(1) C(6) C(5) 108.6(1) . . . yes
C(1) C(6) C(14) 124.0(1) . . . yes
C(5) C(6) C(14) 127.4(1) . . . yes
O(1) C(7) C(1) 129.4(1) . . . yes
O(1) C(7) C(4) 131.8(1) . . . yes
C(1) C(7) C(4) 98.8(1) . . . yes
C(5) C(8) C(9) 122.9(1) . . . yes
C(5) C(8) C(13) 118.5(1) . . . yes
C(9) C(8) C(13) 118.5(1) . . . yes
C(8) C(9) C(10) 120.6(2) . . . yes
C(9) C(10) C(11) 120.4(2) . . . yes
C(10) C(11) C(12) 119.3(2) . . . yes
C(11) C(12) C(13) 121.1(2) . . . yes
C(8) C(13) C(12) 120.1(2) . . . yes
C(6) C(14) C(15) 121.1(2) . . . yes
C(6) C(14) C(19) 120.7(2) . . . yes
C(15) C(14) C(19) 118.2(2) . . . yes
C(14) C(15) C(16) 120.4(2) . . . yes
C(15) C(16) C(17) 120.4(2) . . . yes
C(16) C(17) C(18) 119.9(2) . . . yes
C(17) C(18) C(19) 120.3(2) . . . yes
C(14) C(19) C(18) 120.7(2) . . . yes
C(1) C(20) C(21) 123.2(2) . . . yes
C(1) C(20) C(25) 118.7(1) . . . yes
C(21) C(20) C(25) 118.1(2) . . . yes
C(20) C(21) C(22) 120.5(2) . . . yes
C(21) C(22) C(23) 120.6(2) . . . yes
C(22) C(23) C(24) 120.0(2) . . . yes
C(23) C(24) C(25) 119.5(2) . . . yes
C(20) C(25) C(24) 121.2(2) . . . yes
C(4) C(26) C(27) 121.3(1) . . . yes
C(4) C(26) C(31) 120.6(1) . . . yes
C(27) C(26) C(31) 118.0(1) . . . yes
C(26) C(27) C(28) 121.0(2) . . . yes
C(27) C(28) C(29) 120.1(2) . . . yes
C(28) C(29) C(30) 119.6(2) . . . yes
C(29) C(30) C(31) 120.9(2) . . . yes
C(26) C(31) C(30) 120.4(2) . . . yes
O(2) C(32) N(1) 122.5(2) . . . yes
O(2) C(32) C(2) 121.1(2) . . . yes
N(1) C(32) C(2) 116.3(2) . . . yes
O(3) C(33) C(34) 110.1(2) . . . yes

loop_
_geom_bond_atom_site_label_1
_geom_bond_atom_site_label_2
_geom_bond_distance
_geom_bond_site_symmetry_1
_geom_bond_site_symmetry_2
_geom_bond_publ_flag
O(1) C(7) 1.199(2) . . yes
O(2) C(32) 1.231(2) . . yes
O(3) C(33) 1.419(3) . . yes
N(1) C(32) 1.334(2) . . yes
C(1) C(2) 1.575(2) . . yes
C(1) C(6) 1.534(2) . . yes
C(1) C(7) 1.555(2) . . yes
C(1) C(20) 1.506(2) . . yes
C(2) C(3) 1.547(2) . . yes
C(2) C(32) 1.519(2) . . yes
C(3) C(4) 1.554(2) . . yes
C(4) C(5) 1.538(2) . . yes
C(4) C(7) 1.537(2) . . yes
C(4) C(26) 1.505(2) . . yes
C(5) C(6) 1.348(2) . . yes
C(5) C(8) 1.487(2) . . yes
C(6) C(14) 1.483(2) . . yes
C(8) C(9) 1.385(2) . . yes
C(8) C(13) 1.394(2) . . yes
C(9) C(10) 1.384(3) . . yes
C(10) C(11) 1.382(3) . . yes
C(11) C(12) 1.361(3) . . yes
C(12) C(13) 1.386(2) . . yes
C(14) C(15) 1.394(3) . . yes
C(14) C(19) 1.383(3) . . yes
C(15) C(16) 1.393(3) . . yes
C(16) C(17) 1.369(4) . . yes
C(17) C(18) 1.366(4) . . yes
C(18) C(19) 1.395(3) . . yes
C(20) C(21) 1.393(2) . . yes
C(20) C(25) 1.388(3) . . yes
C(21) C(22) 1.382(3) . . yes
C(22) C(23) 1.361(3) . . yes
C(23) C(24) 1.385(4) . . yes
C(24) C(25) 1.381(3) . . yes
C(26) C(27) 1.385(2) . . yes
C(26) C(31) 1.396(2) . . yes
C(27) C(28) 1.387(3) . . yes
C(28) C(29) 1.383(3) . . yes
C(29) C(30) 1.359(3) . . yes
C(30) C(31) 1.390(3) . . yes
C(33) C(34) 1.473(4) . . yes

loop_
_geom_contact_atom_site_label_1
_geom_contact_atom_site_label_2
_geom_contact_distance
_geom_contact_site_symmetry_1
_geom_contact_site_symmetry_2
_geom_contact_publ_flag
O(1) N(1) 3.211(2) . 2_756 ?
O(1) C(21) 3.471(2) . 2_756 ?
O(1) C(2) 3.510(2) . 2_756 ?
O(2) O(3) 2.819(3) . . ?
O(2) C(33) 3.361(4) . . ?
O(2) O(3) 3.553(2) . 2_666 ?
O(2) C(33) 3.572(3) . 2_666 ?
O(3) N(1) 2.941(3) . 2_666 ?
N(1) C(10) 3.559(3) . 1_556 ?
C(19) C(28) 3.571(3) . 2_755 ?
C(22) C(31) 3.443(3) . 2_756 ?
C(25) C(28) 3.597(3) . 2_755 ?
C(30) C(31) 3.323(3) . 2_655 ?
C(30) C(30) 3.588(4) . 2_655 ?

loop_
_geom_torsion_atom_site_label_1
_geom_torsion_atom_site_label_2
_geom_torsion_atom_site_label_3
_geom_torsion_atom_site_label_4
_geom_torsion
_geom_torsion_site_symmetry_1
_geom_torsion_site_symmetry_2
_geom_torsion_site_symmetry_3
_geom_torsion_site_symmetry_4
_geom_torsion_publ_flag
O(1) C(7) C(1) C(2) -122.5(2) . . . . yes
O(1) C(7) C(1) C(6) 127.2(2) . . . . yes
O(1) C(7) C(1) C(20) 2.5(2) . . . . yes
O(1) C(7) C(4) C(3) 125.6(2) . . . . yes
O(1) C(7) C(4) C(5) -127.7(2) . . . . yes
O(1) C(7) C(4) C(26) -0.4(2) . . . . yes
O(2) C(32) C(2) C(1) 56.4(2) . . . . yes
O(2) C(32) C(2) C(3) -61.7(2) . . . . yes
N(1) C(32) C(2) C(1) -125.9(2) . . . . yes
N(1) C(32) C(2) C(3) 116.0(2) . . . . yes
C(1) C(2) C(3) C(4) 6.4(2) . . . . yes
C(1) C(6) C(5) C(4) -0.7(2) . . . . yes
C(1) C(6) C(5) C(8) 168.0(1) . . . . yes
C(1) C(6) C(14) C(15) -33.6(2) . . . . yes
C(1) C(6) C(14) C(19) 145.2(2) . . . . yes
C(1) C(7) C(4) C(3) -55.1(1) . . . . yes
C(1) C(7) C(4) C(5) 51.6(1) . . . . yes
C(1) C(7) C(4) C(26) 178.8(1) . . . . yes
C(1) C(20) C(21) C(22) -178.8(1) . . . . yes
C(1) C(20) C(25) C(24) 179.7(2) . . . . yes
C(2) C(1) C(6) C(5) -65.2(2) . . . . yes
C(2) C(1) C(6) C(14) 115.2(2) . . . . yes
C(2) C(1) C(7) C(4) 58.3(1) . . . . yes
C(2) C(1) C(20) C(21) -15.6(2) . . . . yes
C(2) C(1) C(20) C(25) 165.5(1) . . . . yes
C(2) C(3) C(4) C(5) -69.0(1) . . . . yes
C(2) C(3) C(4) C(7) 29.5(1) . . . . yes
C(2) C(3) C(4) C(26) 156.5(1) . . . . yes
C(3) C(2) C(1) C(6) 59.2(1) . . . . yes
C(3) C(2) C(1) C(7) -39.0(1) . . . . yes
C(3) C(2) C(1) C(20) -161.4(1) . . . . yes
C(3) C(4) C(5) C(6) 68.3(2) . . . . yes
C(3) C(4) C(5) C(8) -100.8(2) . . . . yes
C(3) C(4) C(26) C(27) -158.2(2) . . . . yes
C(3) C(4) C(26) C(31) 20.7(2) . . . . yes
C(4) C(3) C(2) C(32) 131.7(1) . . . . yes
C(4) C(5) C(6) C(14) 178.9(1) . . . . yes
C(4) C(5) C(8) C(9) -72.2(2) . . . . yes
C(4) C(5) C(8) C(13) 110.0(2) . . . . yes
C(4) C(7) C(1) C(6) -52.1(1) . . . . yes
C(4) C(7) C(1) C(20) -176.8(1) . . . . yes
C(4) C(26) C(27) C(28) 179.0(2) . . . . yes
C(4) C(26) C(31) C(30) -178.3(2) . . . . yes
C(5) C(4) C(26) C(27) 73.8(2) . . . . yes
C(5) C(4) C(26) C(31) -107.3(2) . . . . yes
C(5) C(6) C(1) C(7) 33.1(1) . . . . yes
C(5) C(6) C(1) C(20) 155.2(1) . . . . yes
C(5) C(6) C(14) C(15) 146.9(2) . . . . yes
C(5) C(6) C(14) C(19) -34.3(2) . . . . yes
C(5) C(8) C(9) C(10) -177.0(2) . . . . yes
C(5) C(8) C(13) C(12) 177.5(2) . . . . yes
C(6) C(1) C(2) C(32) -62.1(2) . . . . yes
C(6) C(1) C(20) C(21) 120.4(2) . . . . yes
C(6) C(1) C(20) C(25) -58.5(2) . . . . yes
C(6) C(5) C(4) C(7) -32.5(1) . . . . yes
C(6) C(5) C(4) C(26) -158.8(1) . . . . yes
C(6) C(5) C(8) C(9) 120.6(2) . . . . yes
C(6) C(5) C(8) C(13) -57.3(2) . . . . yes
C(6) C(14) C(15) C(16) 178.4(2) . . . . yes
C(6) C(14) C(19) C(18) -179.3(2) . . . . yes
C(7) C(1) C(2) C(32) -160.2(1) . . . . yes
C(7) C(1) C(6) C(14) -146.5(1) . . . . yes
C(7) C(1) C(20) C(21) -127.8(2) . . . . yes
C(7) C(1) C(20) C(25) 53.3(2) . . . . yes
C(7) C(4) C(5) C(8) 158.4(1) . . . . yes
C(7) C(4) C(26) C(27) -41.2(2) . . . . yes
C(7) C(4) C(26) C(31) 137.7(2) . . . . yes
C(8) C(5) C(4) C(26) 32.0(2) . . . . yes
C(8) C(5) C(6) C(14) -12.4(3) . . . . yes
C(8) C(9) C(10) C(11) -0.6(3) . . . . yes
C(8) C(13) C(12) C(11) -0.1(3) . . . . yes
C(9) C(8) C(13) C(12) -0.5(2) . . . . yes
C(9) C(10) C(11) C(12) 0.1(3) . . . . yes
C(10) C(9) C(8) C(13) 0.8(3) . . . . yes
C(10) C(11) C(12) C(13) 0.3(3) . . . . yes
C(14) C(6) C(1) C(20) -24.3(2) . . . . yes
C(14) C(15) C(16) C(17) 0.6(3) . . . . yes
C(14) C(19) C(18) C(17) 1.2(3) . . . . yes
C(15) C(14) C(19) C(18) -0.4(3) . . . . yes
C(15) C(16) C(17) C(18) 0.1(3) . . . . yes
C(16) C(15) C(14) C(19) -0.5(3) . . . . yes
C(16) C(17) C(18) C(19) -1.0(3) . . . . yes
C(20) C(1) C(2) C(32) 77.4(2) . . . . yes
C(20) C(21) C(22) C(23) -1.3(3) . . . . yes
C(20) C(25) C(24) C(23) -0.3(3) . . . . yes
C(21) C(20) C(25) C(24) 0.7(3) . . . . yes
C(21) C(22) C(23) C(24) 1.6(3) . . . . yes
C(22) C(21) C(20) C(25) 0.2(2) . . . . yes
C(22) C(23) C(24) C(25) -0.8(3) . . . . yes
C(26) C(27) C(28) C(29) -0.8(3) . . . . yes
C(26) C(31) C(30) C(29) -0.5(3) . . . . yes
C(27) C(26) C(31) C(30) 0.6(3) . . . . yes
C(27) C(28) C(29) C(30) 1.0(3) . . . . yes
C(28) C(27) C(26) C(31) 0.0(3) . . . . yes
C(28) C(29) C(30) C(31) -0.3(3) . . . . yes
C(28) C(29) C(30) C(31) -0.3(3) . . . . yes
